data_7152504
loop_
_publ_author_name
'Son, Jung-Ho'
'Hoefelmeyer, James D.'

_publ_section_title
;
 1,2-Nucleophilic addition of 2-(picolyl)organoboranes to nitrile,
 aldehyde, ketone, and amide.
;
_journal_issue 33
_journal_name_full 'Organic &amp; biomolecular chemistry'
_journal_page_first 6656
_journal_page_last 6664
_journal_paper_doi 10.1039/c2ob25518a
_journal_volume 10
_journal_year 2012
_chemical_formula_moiety 'C21 H39 B Li N3 O'
_chemical_formula_sum 'C21 H39 B Li N3 O'
_chemical_formula_weight 367.30
_chemical_name_common BBN-picoline-LiOMe-TMEDA
_chemical_name_systematic
;
?
;
_space_group_IT_number 14
_symmetry_cell_setting monoclinic
_symmetry_space_group_name_Hall '-P 2yn'
_symmetry_space_group_name_H-M 'P 1 21/n 1'
_atom_sites_solution_hydrogens geom
_atom_sites_solution_primary direct
_atom_sites_solution_secondary difmap
_audit_creation_method SHELXL-97
_cell_angle_alpha 90.00
_cell_angle_beta 91.102(3)
_cell_angle_gamma 90.00
_cell_formula_units_Z 4
_cell_length_a 9.537(2)
_cell_length_b 19.523(5)
_cell_length_c 11.571(3)
_cell_measurement_reflns_used 6077
_cell_measurement_temperature 100(2)
_cell_measurement_theta_max 18.51
_cell_measurement_theta_min 2.38
_cell_volume 2154.0(9)
_computing_cell_refinement 'Bruker SMART'
_computing_data_collection 'Bruker SMART'
_computing_data_reduction 'Bruker SAINT'
_computing_molecular_graphics 'Bruker SHELXTL'
_computing_publication_material 'Bruker SHELXTL'
_computing_structure_refinement 'Bruker SHELXTL'
_computing_structure_solution 'Bruker SHELXTL'
_diffrn_ambient_temperature 100(2)
_diffrn_measured_fraction_theta_full 0.989
_diffrn_measured_fraction_theta_max 0.989
_diffrn_measurement_device_type 'CCD area detector'
_diffrn_measurement_method 'phi and omega scans'
_diffrn_radiation_monochromator graphite
_diffrn_radiation_source 'fine-focus sealed tube'
_diffrn_radiation_type MoK\a
_diffrn_radiation_wavelength 0.71073
_diffrn_reflns_av_R_equivalents 0.0436
_diffrn_reflns_av_sigmaI/netI 0.0274
_diffrn_reflns_limit_h_max 8
_diffrn_reflns_limit_h_min -8
_diffrn_reflns_limit_k_max 17
_diffrn_reflns_limit_k_min -17
_diffrn_reflns_limit_l_max 10
_diffrn_reflns_limit_l_min -10
_diffrn_reflns_number 10308
_diffrn_reflns_theta_full 18.53
_diffrn_reflns_theta_max 18.53
_diffrn_reflns_theta_min 2.05
_exptl_absorpt_coefficient_mu 0.068
_exptl_absorpt_correction_T_max 0.9786
_exptl_absorpt_correction_T_min 0.9733
_exptl_absorpt_correction_type multi-scan
_exptl_absorpt_process_details 'SADABS (Bruker,2003)'
_exptl_crystal_colour colorless
_exptl_crystal_density_diffrn 1.133
_exptl_crystal_density_method 'not measured'
_exptl_crystal_description rod
_exptl_crystal_F_000 808
_exptl_crystal_size_max 0.40
_exptl_crystal_size_mid 0.33
_exptl_crystal_size_min 0.32
_refine_diff_density_max 0.379
_refine_diff_density_min -0.285
_refine_diff_density_rms 0.082
_refine_ls_extinction_method none
_refine_ls_goodness_of_fit_ref 1.292
_refine_ls_hydrogen_treatment constr
_refine_ls_matrix_type full
_refine_ls_number_parameters 249
_refine_ls_number_reflns 1602
_refine_ls_number_restraints 0
_refine_ls_restrained_S_all 1.292
_refine_ls_R_factor_all 0.0974
_refine_ls_R_factor_gt 0.0915
_refine_ls_shift/su_max 0.000
_refine_ls_shift/su_mean 0.000
_refine_ls_structure_factor_coef Fsqd
_refine_ls_weighting_details 'calc w=1/[\s^2^(Fo^2^)+(0.0632P)^2^+19.6287P] where P=(Fo^2^+2Fc^2^)/3'
_refine_ls_weighting_scheme calc
_refine_ls_wR_factor_gt 0.2621
_refine_ls_wR_factor_ref 0.2649
_reflns_number_gt 1437
_reflns_number_total 1602
_reflns_threshold_expression >2sigma(I)
_cod_data_source_file c2ob25518a.txt
_cod_data_source_block 2a
_cod_depositor_comments
;
The following automatic conversions were performed:

'_symmetry_cell_setting' value 'Monoclinic' changed to 'monoclinic'
according to /home/saulius/struct/CIF-dictionaries/cif_core.dic
dictionary named 'cif_core.dic' version 2.4.1 from 2010-06-29.

Automatic conversion script
Id: cif_fix_values 1891 2012-01-12 08:04:46Z andrius 
;
_cod_original_cell_volume 2153.9(9)
_cod_original_sg_symbol_H-M 'P2(1)/n '
_cod_database_code 7152504

loop_
_symmetry_equiv_pos_as_xyz
'x, y, z'
'-x+1/2, y+1/2, -z+1/2'
'-x, -y, -z'
'x-1/2, -y-1/2, z-1/2'

loop_
_atom_site_label
_atom_site_type_symbol
_atom_site_fract_x
_atom_site_fract_y
_atom_site_fract_z
_atom_site_U_iso_or_equiv
_atom_site_adp_type
_atom_site_occupancy
_atom_site_symmetry_multiplicity
_atom_site_calc_flag
_atom_site_refinement_flags
C2 C 0.3801(13) 0.6681(5) 0.0144(9) 0.028(3) Uani 1 1 d .
H2 H 0.4079 0.6969 -0.0473 0.033 Uiso 1 1 calc R
C3 C 0.2436(12) 0.6723(5) 0.0479(9) 0.027(3) Uani 1 1 d .
H3 H 0.1791 0.7027 0.0113 0.033 Uiso 1 1 calc R
C4 C 0.2036(11) 0.6300(6) 0.1380(9) 0.030(3) Uani 1 1 d .
H4 H 0.1100 0.6309 0.1647 0.036 Uiso 1 1 calc R
C5 C 0.2990(12) 0.5877(5) 0.1872(9) 0.026(3) Uani 1 1 d .
H5 H 0.2723 0.5594 0.2499 0.031 Uiso 1 1 calc R
C6 C 0.4369(11) 0.5845(5) 0.1477(9) 0.025(3) Uani 1 1 d .
C7 C 0.5400(10) 0.5324(5) 0.1937(9) 0.027(3) Uani 1 1 d .
H7A H 0.5505 0.4968 0.1335 0.032 Uiso 1 1 calc R
H7B H 0.4970 0.5100 0.2611 0.032 Uiso 1 1 calc R
C8 C 0.7802(10) 0.4979(5) 0.3063(8) 0.021(3) Uani 1 1 d .
H8 H 0.7750 0.4546 0.2601 0.025 Uiso 1 1 calc R
C9 C 0.9358(10) 0.5175(5) 0.3227(8) 0.027(3) Uani 1 1 d .
H9A H 0.9799 0.5193 0.2460 0.032 Uiso 1 1 calc R
H9B H 0.9838 0.4814 0.3686 0.032 Uiso 1 1 calc R
C10 C 0.9579(10) 0.5871(5) 0.3839(8) 0.028(3) Uani 1 1 d .
H10A H 0.9428 0.5811 0.4677 0.034 Uiso 1 1 calc R
H10B H 1.0562 0.6019 0.3739 0.034 Uiso 1 1 calc R
C11 C 0.8602(10) 0.6434(5) 0.3384(9) 0.033(3) Uani 1 1 d .
H11A H 0.8633 0.6818 0.3943 0.040 Uiso 1 1 calc R
H11B H 0.8983 0.6607 0.2649 0.040 Uiso 1 1 calc R
C12 C 0.7072(10) 0.6244(5) 0.3167(8) 0.022(3) Uani 1 1 d .
H12 H 0.6604 0.6632 0.2750 0.026 Uiso 1 1 calc R
C13 C 0.6250(11) 0.6099(5) 0.4280(8) 0.033(3) Uani 1 1 d .
H13A H 0.6291 0.6511 0.4779 0.040 Uiso 1 1 calc R
H13B H 0.5254 0.6017 0.4068 0.040 Uiso 1 1 calc R
C14 C 0.6801(11) 0.5491(5) 0.4963(9) 0.035(3) Uani 1 1 d .
H14A H 0.6104 0.5367 0.5551 0.042 Uiso 1 1 calc R
H14B H 0.7673 0.5629 0.5378 0.042 Uiso 1 1 calc R
C15 C 0.7113(11) 0.4849(5) 0.4226(8) 0.030(3) Uani 1 1 d .
H15A H 0.7730 0.4542 0.4687 0.036 Uiso 1 1 calc R
H15B H 0.6219 0.4603 0.4081 0.036 Uiso 1 1 calc R
C16 C 0.8027(12) 0.5216(5) 0.0461(9) 0.038(3) Uani 1 1 d .
H16A H 0.7276 0.5206 -0.0130 0.058 Uiso 1 1 calc R
H16B H 0.8043 0.4781 0.0883 0.058 Uiso 1 1 calc R
H16C H 0.8930 0.5286 0.0088 0.058 Uiso 1 1 calc R
Li1 Li 0.6915(17) 0.6486(9) 0.0378(14) 0.034(4) Uani 1 1 d .
B1 B 0.7000(12) 0.5575(6) 0.2341(10) 0.024(3) Uani 1 1 d .
N1 N 0.4780(9) 0.6268(5) 0.0617(7) 0.028(2) Uani 1 1 d .
O1 O 0.7784(6) 0.5759(3) 0.1237(5) 0.0210(17) Uani 1 1 d .
C17 C 0.6431(12) 0.6590(6) -0.2190(10) 0.050(3) Uani 1 1 d .
H17A H 0.5987 0.6139 -0.2116 0.075 Uiso 1 1 calc R
H17B H 0.6730 0.6655 -0.2988 0.075 Uiso 1 1 calc R
H17C H 0.5757 0.6948 -0.1990 0.075 Uiso 1 1 calc R
C18 C 0.8718(12) 0.6193(6) -0.1879(9) 0.043(3) Uani 1 1 d .
H18A H 0.9543 0.6197 -0.1361 0.065 Uiso 1 1 calc R
H18B H 0.8979 0.6362 -0.2643 0.065 Uiso 1 1 calc R
H18C H 0.8360 0.5724 -0.1949 0.065 Uiso 1 1 calc R
C19 C 0.8214(11) 0.7327(5) -0.1381(9) 0.038(3) Uani 1 1 d .
H19A H 0.8244 0.7508 -0.2180 0.045 Uiso 1 1 calc R
H19B H 0.9189 0.7312 -0.1071 0.045 Uiso 1 1 calc R
C20 C 0.7371(11) 0.7805(5) -0.0656(8) 0.026(3) Uani 1 1 d .
H20A H 0.7796 0.8267 -0.0683 0.031 Uiso 1 1 calc R
H20B H 0.6410 0.7838 -0.0990 0.031 Uiso 1 1 calc R
C21 C 0.6164(11) 0.7953(5) 0.1134(9) 0.033(3) Uani 1 1 d .
H21A H 0.5278 0.7879 0.0710 0.050 Uiso 1 1 calc R
H21B H 0.6381 0.8444 0.1150 0.050 Uiso 1 1 calc R
H21C H 0.6079 0.7784 0.1927 0.050 Uiso 1 1 calc R
C22 C 0.8603(11) 0.7736(5) 0.1170(9) 0.034(3) Uani 1 1 d .
H22A H 0.8526 0.7607 0.1985 0.051 Uiso 1 1 calc R
H22B H 0.8804 0.8227 0.1115 0.051 Uiso 1 1 calc R
H22C H 0.9364 0.7476 0.0821 0.051 Uiso 1 1 calc R
N2 N 0.7643(8) 0.6630(4) -0.1412(6) 0.024(2) Uani 1 1 d .
N3 N 0.7286(8) 0.7585(4) 0.0561(6) 0.023(2) Uani 1 1 d .

loop_
_atom_site_aniso_label
_atom_site_aniso_U_11
_atom_site_aniso_U_22
_atom_site_aniso_U_33
_atom_site_aniso_U_23
_atom_site_aniso_U_13
_atom_site_aniso_U_12
C2 0.035(8) 0.022(7) 0.026(6) 0.001(6) -0.005(6) 0.000(6)
C3 0.030(8) 0.024(7) 0.028(7) 0.008(6) -0.005(6) 0.006(5)
C4 0.031(7) 0.028(7) 0.031(7) -0.008(6) 0.000(6) 0.003(7)
C5 0.033(8) 0.023(7) 0.021(6) -0.007(6) 0.005(6) -0.002(6)
C6 0.030(8) 0.024(7) 0.022(7) -0.003(6) 0.001(6) -0.006(6)
C7 0.033(7) 0.018(6) 0.029(6) 0.004(5) -0.001(5) 0.002(6)
C8 0.043(7) 0.007(6) 0.013(6) 0.000(5) 0.001(5) -0.001(5)
C9 0.026(7) 0.026(7) 0.028(7) 0.005(5) 0.002(5) 0.008(5)
C10 0.028(6) 0.029(7) 0.027(6) 0.012(6) -0.009(5) 0.002(6)
C11 0.036(7) 0.021(7) 0.043(7) -0.002(5) 0.001(6) 0.001(6)
C12 0.033(7) 0.017(6) 0.016(6) 0.001(5) -0.007(5) 0.002(5)
C13 0.039(7) 0.035(7) 0.026(7) 0.000(6) 0.007(6) 0.008(6)
C14 0.035(7) 0.041(8) 0.028(7) 0.008(6) 0.006(5) 0.005(6)
C15 0.036(7) 0.021(7) 0.034(7) 0.010(6) 0.002(6) -0.002(5)
C16 0.064(8) 0.025(7) 0.027(7) 0.004(6) 0.004(6) 0.010(6)
Li1 0.037(11) 0.033(11) 0.033(11) 0.003(9) 0.003(8) -0.004(9)
B1 0.029(8) 0.017(7) 0.026(8) -0.003(6) 0.008(6) -0.001(6)
N1 0.030(6) 0.030(5) 0.024(5) 0.002(5) -0.005(5) -0.004(5)
O1 0.041(4) 0.011(4) 0.011(4) 0.000(3) -0.001(3) 0.001(3)
C17 0.045(8) 0.065(9) 0.040(7) -0.018(7) -0.001(7) 0.003(7)
C18 0.054(8) 0.040(8) 0.037(7) 0.004(6) 0.021(6) 0.005(7)
C19 0.050(7) 0.036(8) 0.026(7) 0.016(6) -0.004(6) 0.000(7)
C20 0.042(7) 0.012(6) 0.024(7) -0.002(5) 0.005(5) 0.008(5)
C21 0.036(7) 0.034(7) 0.030(7) -0.002(6) 0.006(6) 0.004(6)
C22 0.038(7) 0.032(7) 0.033(7) 0.005(5) -0.005(6) 0.004(6)
N2 0.039(6) 0.011(5) 0.023(5) -0.001(4) 0.000(5) 0.001(5)
N3 0.030(6) 0.021(5) 0.019(6) 0.003(4) 0.003(4) 0.005(4)

loop_
_atom_type_symbol
_atom_type_description
_atom_type_scat_dispersion_real
_atom_type_scat_dispersion_imag
_atom_type_scat_source
C C 0.0033 0.0016 'International Tables Vol C Tables 4.2.6.8 and 6.1.1.4'
H H 0.0000 0.0000 'International Tables Vol C Tables 4.2.6.8 and 6.1.1.4'
Li Li -0.0003 0.0001 'International Tables Vol C Tables 4.2.6.8 and 6.1.1.4'
B B 0.0013 0.0007 'International Tables Vol C Tables 4.2.6.8 and 6.1.1.4'
N N 0.0061 0.0033 'International Tables Vol C Tables 4.2.6.8 and 6.1.1.4'
O O 0.0106 0.0060 'International Tables Vol C Tables 4.2.6.8 and 6.1.1.4'

loop_
_geom_angle_atom_site_label_1
_geom_angle_atom_site_label_2
_geom_angle_atom_site_label_3
_geom_angle
N1 C2 C3 125.3(9)
C2 C3 C4 117.0(9)
C5 C4 C3 119.2(10)
C4 C5 C6 121.3(10)
N1 C6 C5 119.9(9)
N1 C6 C7 118.3(9)
C5 C6 C7 121.7(10)
C6 C7 B1 119.4(8)
C15 C8 C9 111.2(8)
C15 C8 B1 111.5(8)
C9 C8 B1 109.2(7)
C8 C9 C10 113.5(8)
C11 C10 C9 113.4(8)
C12 C11 C10 117.3(8)
C11 C12 C13 114.0(8)
C11 C12 B1 108.9(8)
C13 C12 B1 109.2(8)
C14 C13 C12 113.7(8)
C13 C14 C15 114.6(8)
C8 C15 C14 116.2(8)
O1 Li1 N1 101.0(8)
O1 Li1 N3 127.6(9)
N1 Li1 N3 110.0(8)
O1 Li1 N2 116.1(8)
N1 Li1 N2 118.0(8)
N3 Li1 N2 85.0(6)
O1 B1 C8 111.4(8)
O1 B1 C12 106.7(8)
C8 B1 C12 105.1(8)
O1 B1 C7 107.1(8)
C8 B1 C7 110.8(8)
C12 B1 C7 115.6(8)
C2 N1 C6 117.1(8)
C2 N1 Li1 119.5(9)
C6 N1 Li1 120.9(9)
C16 O1 B1 116.3(7)
C16 O1 Li1 107.5(7)
B1 O1 Li1 113.1(7)
N2 C19 C20 112.8(8)
N3 C20 C19 113.2(8)
C18 N2 C17 107.4(8)
C18 N2 C19 106.9(8)
C17 N2 C19 110.8(8)
C18 N2 Li1 120.8(8)
C17 N2 Li1 108.2(8)
C19 N2 Li1 102.6(7)
C22 N3 C21 108.3(8)
C22 N3 C20 109.9(7)
C21 N3 C20 110.2(7)
C22 N3 Li1 112.4(7)
C21 N3 Li1 114.1(7)
C20 N3 Li1 101.8(7)

loop_
_geom_bond_atom_site_label_1
_geom_bond_atom_site_label_2
_geom_bond_distance
C2 N1 1.343(12)
C2 C3 1.368(13)
C3 C4 1.389(14)
C4 C5 1.346(13)
C5 C6 1.402(13)
C6 N1 1.357(12)
C6 C7 1.504(14)
C7 B1 1.662(15)
C8 C15 1.530(13)
C8 C9 1.541(13)
C8 B1 1.617(15)
C9 C10 1.545(13)
C10 C11 1.527(13)
C11 C12 1.521(13)
C12 C13 1.546(13)
C12 B1 1.619(15)
C13 C14 1.515(14)
C14 C15 1.547(14)
C16 O1 1.411(11)
Li1 O1 1.913(18)
Li1 N1 2.104(18)
Li1 N3 2.185(18)
Li1 N2 2.214(18)
B1 O1 1.534(13)
C17 N2 1.454(13)
C18 N2 1.446(12)
C19 N2 1.467(13)
C19 C20 1.499(14)
C20 N3 1.476(12)
C21 N3 1.459(12)
C22 N3 1.458(12)
